data_4001856
loop_
_publ_author_name
'Chen, Hong'
'Deng, Youqian'
'Yu, Zhengbao'
'Zhao, Huishuang'
'Yao, Qingxia'
'Zou, Xiaodong'
'B\"ackvall, Jan-E.'
'Sun, Junliang'

_publ_section_title
;
 3D Open-Framework Vanadoborate as a Highly Effective Heterogeneous
 Pre-catalyst for the Oxidation of Alkylbenzenes
;
_journal_issue 24
_journal_name_full 'Chemistry of Materials'
_journal_page_first 5031
_journal_paper_doi 10.1021/cm401400m
_journal_volume 25
_journal_year 2013
_chemical_formula_sum 'B18 H6 O63 V12 Zn3'
_chemical_formula_weight 2016.02
_chemical_name_systematic
; 
 ? 
;
_space_group_IT_number 201
_symmetry_cell_setting cubic
_symmetry_space_group_name_Hall '-P 2ab 2bc 3'
_symmetry_space_group_name_H-M 'P n -3 :2'
_atom_sites_solution_hydrogens geom
_atom_sites_solution_primary direct
_atom_sites_solution_secondary difmap
_audit_creation_method SHELXL-97
_cell_angle_alpha 90.00
_cell_angle_beta 90.00
_cell_angle_gamma 90.00
_cell_formula_units_Z 4
_cell_length_a 18.81640(10)
_cell_length_b 18.81640(10)
_cell_length_c 18.81640(10)
_cell_measurement_temperature 100(2)
_cell_volume 6662.08(6)
_computing_structure_refinement 'SHELXL-97 (Sheldrick, 1997)'
_computing_structure_solution 'SHELXS-97 (Sheldrick, 1990)'
_diffrn_ambient_temperature 100(2)
_diffrn_measured_fraction_theta_full 0.991
_diffrn_measured_fraction_theta_max 0.991
_diffrn_radiation_monochromator graphite
_diffrn_radiation_source 'fine-focus sealed tube'
_diffrn_radiation_type CuK\a
_diffrn_radiation_wavelength 1.54180
_diffrn_reflns_av_R_equivalents 0.0283
_diffrn_reflns_av_sigmaI/netI 0.0301
_diffrn_reflns_limit_h_max 19
_diffrn_reflns_limit_h_min -7
_diffrn_reflns_limit_k_max 22
_diffrn_reflns_limit_k_min -4
_diffrn_reflns_limit_l_max 14
_diffrn_reflns_limit_l_min -4
_diffrn_reflns_number 4287
_diffrn_reflns_theta_full 66.36
_diffrn_reflns_theta_max 66.36
_diffrn_reflns_theta_min 3.32
_exptl_absorpt_coefficient_mu 15.657
_exptl_absorpt_correction_T_max 0.6261
_exptl_absorpt_correction_T_min 0.3268
_exptl_absorpt_correction_type gaussian
_exptl_absorpt_process_details
;
CrysAlisPro, Agilent Technologies,
Version 1.171.36.21t (release 14-08-2012 CrysAlis171 .NET)
(compiled Aug 14 2012,18:12:40)
Numerical absorption correction based on gaussian integration over
            a multifaceted crystal model
;
_exptl_crystal_colour red
_exptl_crystal_density_diffrn 2.010
_exptl_crystal_density_method 'not measured'
_exptl_crystal_description octahedron
_exptl_crystal_F_000 3864
_exptl_crystal_size_max 0.09
_exptl_crystal_size_mid 0.06
_exptl_crystal_size_min 0.03
_platon_squeeze_details
;
;
_refine_diff_density_max 1.117
_refine_diff_density_min -1.176
_refine_diff_density_rms 0.105
_refine_ls_extinction_method none
_refine_ls_goodness_of_fit_ref 0.963
_refine_ls_hydrogen_treatment mixed
_refine_ls_matrix_type full
_refine_ls_number_parameters 149
_refine_ls_number_reflns 1950
_refine_ls_number_restraints 1
_refine_ls_restrained_S_all 0.962
_refine_ls_R_factor_all 0.0451
_refine_ls_R_factor_gt 0.0411
_refine_ls_shift/su_max 0.001
_refine_ls_shift/su_mean 0.000
_refine_ls_structure_factor_coef Fsqd
_refine_ls_weighting_details 'calc w=1/[\s^2^(Fo^2^)+(0.1200P)^2^+0.5000P] where P=(Fo^2^+2Fc^2^)/3'
_refine_ls_weighting_scheme calc
_refine_ls_wR_factor_gt 0.1360
_refine_ls_wR_factor_ref 0.1404
_reflns_number_gt 1718
_reflns_number_total 1950
_reflns_threshold_expression >2sigma(I)
_cod_data_source_file cm401400m_si_001.cif
_cod_data_source_block SUT-6-Zn
_cod_original_sg_symbol_H-M Pn-3
_cod_original_formula_sum ' B18 H6 O63 V12 Zn3'
_cod_database_code 4001856

loop_
_symmetry_equiv_pos_as_xyz
'x, y, z'
'-x+1/2, -y+1/2, z'
'-x+1/2, y, -z+1/2'
'x, -y+1/2, -z+1/2'
'z, x, y'
'z, -x+1/2, -y+1/2'
'-z+1/2, -x+1/2, y'
'-z+1/2, x, -y+1/2'
'y, z, x'
'-y+1/2, z, -x+1/2'
'y, -z+1/2, -x+1/2'
'-y+1/2, -z+1/2, x'
'-x, -y, -z'
'x-1/2, y-1/2, -z'
'x-1/2, -y, z-1/2'
'-x, y-1/2, z-1/2'
'-z, -x, -y'
'-z, x-1/2, y-1/2'
'z-1/2, x-1/2, -y'
'z-1/2, -x, y-1/2'
'-y, -z, -x'
'y-1/2, -z, x-1/2'
'-y, z-1/2, x-1/2'
'y-1/2, z-1/2, -x'

loop_
_atom_site_label
_atom_site_type_symbol
_atom_site_fract_x
_atom_site_fract_y
_atom_site_fract_z
_atom_site_U_iso_or_equiv
_atom_site_adp_type
_atom_site_occupancy
_atom_site_symmetry_multiplicity
_atom_site_calc_flag
_atom_site_refinement_flags
Zn1 Zn 0.2500 0.7500 0.43647(5) 0.0324(3) Uani 1 2 d S
V1 V -0.05542(4) 0.67868(3) 0.52821(4) 0.0199(3) Uani 1 1 d .
V2 V 0.07994(4) 0.64807(3) 0.60788(4) 0.0202(3) Uani 1 1 d .
O1 O 0.38280(17) 0.61921(19) 0.52878(18) 0.0342(8) Uani 1 1 d D
H1 H 0.383(4) 0.651(2) 0.499(2) 0.051 Uiso 1 1 d D
O2 O 0.16894(14) 0.61109(15) 0.56024(14) 0.0207(6) Uani 1 1 d .
O3 O 0.04745(15) 0.68387(14) 0.51594(15) 0.0218(6) Uani 1 1 d .
O5 O 0.26717(16) 0.64347(16) 0.48177(16) 0.0252(6) Uani 1 1 d .
O6 O 0.10360(19) 0.71368(16) 0.65818(17) 0.0331(7) Uani 1 1 d .
O7 O -0.13535(15) 0.61535(15) 0.52214(15) 0.0239(6) Uani 1 1 d .
O8 O 0.16151(15) 0.69985(15) 0.46483(15) 0.0223(6) Uani 1 1 d .
O9 O -0.06200(15) 0.66530(15) 0.42475(15) 0.0225(6) Uani 1 1 d .
O10 O 0.28528(15) 0.55898(16) 0.57341(16) 0.0242(6) Uani 1 1 d .
O11 O -0.08391(17) 0.75835(16) 0.54759(17) 0.0279(7) Uani 1 1 d .
B1 B 0.1882(2) 0.6306(2) 0.4862(2) 0.0207(9) Uani 1 1 d .
B2 B 0.0860(2) 0.7086(2) 0.4530(2) 0.0203(9) Uani 1 1 d .
B3 B 0.3114(3) 0.6085(3) 0.5271(3) 0.0251(10) Uani 1 1 d .
O12 O 0.2610(6) 0.7250(6) 0.3356(6) 0.079(3) Uiso 0.50 1 d P

loop_
_atom_site_aniso_label
_atom_site_aniso_U_11
_atom_site_aniso_U_22
_atom_site_aniso_U_33
_atom_site_aniso_U_23
_atom_site_aniso_U_13
_atom_site_aniso_U_12
Zn1 0.0271(5) 0.0334(5) 0.0366(5) 0.000 0.000 -0.0133(4)
V1 0.0209(4) 0.0161(4) 0.0228(4) 0.0007(2) -0.0021(3) 0.0003(3)
V2 0.0251(4) 0.0173(4) 0.0181(4) 0.0005(3) -0.0046(3) -0.0028(3)
O1 0.0225(15) 0.0419(19) 0.0382(18) 0.0167(14) -0.0054(13) -0.0054(14)
O2 0.0220(14) 0.0201(14) 0.0199(13) 0.0047(11) -0.0031(11) -0.0024(11)
O3 0.0237(14) 0.0184(13) 0.0232(14) 0.0011(11) -0.0042(11) -0.0002(11)
O5 0.0208(14) 0.0272(15) 0.0275(15) 0.0073(12) -0.0064(12) -0.0066(12)
O6 0.0453(19) 0.0250(16) 0.0290(16) -0.0050(13) -0.0074(14) -0.0078(14)
O7 0.0222(14) 0.0240(14) 0.0256(14) 0.0009(11) 0.0002(11) -0.0018(12)
O8 0.0242(14) 0.0189(13) 0.0238(14) 0.0074(11) -0.0048(11) -0.0042(11)
O9 0.0223(14) 0.0226(14) 0.0227(14) 0.0033(11) -0.0050(11) -0.0039(12)
O10 0.0160(14) 0.0298(15) 0.0269(15) 0.0076(12) -0.0037(11) -0.0051(11)
O11 0.0288(15) 0.0226(15) 0.0323(16) -0.0032(12) -0.0044(13) 0.0031(12)
B1 0.019(2) 0.021(2) 0.022(2) 0.0036(18) -0.0049(17) -0.0070(17)
B2 0.023(2) 0.017(2) 0.021(2) 0.0057(18) -0.0046(17) -0.0022(17)
B3 0.021(2) 0.023(2) 0.031(3) 0.0023(19) -0.0015(19) -0.0070(18)

loop_
_atom_type_symbol
_atom_type_description
_atom_type_scat_dispersion_real
_atom_type_scat_dispersion_imag
_atom_type_scat_source
B B 0.0090 0.0039 'International Tables Vol C Tables 4.2.6.8 and 6.1.1.4'
H H 0.0000 0.0000 'International Tables Vol C Tables 4.2.6.8 and 6.1.1.4'
Zn Zn -1.5491 0.6778 'International Tables Vol C Tables 4.2.6.8 and 6.1.1.4'
O O 0.0492 0.0322 'International Tables Vol C Tables 4.2.6.8 and 6.1.1.4'
V V 0.0687 2.1097 'International Tables Vol C Tables 4.2.6.8 and 6.1.1.4'

loop_
_geom_angle_atom_site_label_1
_geom_angle_atom_site_label_2
_geom_angle_atom_site_label_3
_geom_angle
_geom_angle_site_symmetry_1
_geom_angle_site_symmetry_3
O12 Zn1 O12 30.3(6) . 2_565
O12 Zn1 O8 106.5(4) . 2_565
O12 Zn1 O8 103.5(4) 2_565 2_565
O12 Zn1 O8 103.5(4) . .
O12 Zn1 O8 106.5(4) 2_565 .
O8 Zn1 O8 148.84(17) 2_565 .
O12 Zn1 O5 127.3(3) . 2_565
O12 Zn1 O5 98.1(3) 2_565 2_565
O8 Zn1 O5 65.59(11) 2_565 2_565
O8 Zn1 O5 101.85(12) . 2_565
O12 Zn1 O5 98.1(3) . .
O12 Zn1 O5 127.3(3) 2_565 .
O8 Zn1 O5 101.85(12) 2_565 .
O8 Zn1 O5 65.59(11) . .
O5 Zn1 O5 134.46(17) 2_565 .
O11 V1 O7 109.00(15) . .
O11 V1 O7 107.68(14) . 7
O7 V1 O7 92.42(17) . 7
O11 V1 O3 107.82(14) . .
O7 V1 O3 143.11(13) . .
O7 V1 O3 78.49(12) 7 .
O11 V1 O9 108.53(14) . .
O7 V1 O9 79.20(12) . .
O7 V1 O9 143.61(12) 7 .
O3 V1 O9 87.23(12) . .
O11 V1 V2 111.67(11) . 10
O7 V1 V2 39.45(9) . 10
O7 V1 V2 125.24(9) 7 10
O3 V1 V2 121.30(9) . 10
O9 V1 V2 39.94(8) . 10
O11 V1 V2 110.00(11) . .
O7 V1 V2 124.94(9) . .
O7 V1 V2 39.09(9) 7 .
O3 V1 V2 39.61(8) . .
O9 V1 V2 121.44(9) . .
V2 V1 V2 138.26(3) 10 .
O6 V2 O7 108.91(16) . 7
O6 V2 O9 108.80(15) . 7
O7 V2 O9 79.19(12) 7 7
O6 V2 O3 109.93(14) . .
O7 V2 O3 78.29(12) 7 .
O9 V2 O3 139.72(12) 7 .
O6 V2 O2 107.09(15) . .
O7 V2 O2 144.00(12) 7 .
O9 V2 O2 89.85(12) 7 .
O3 V2 O2 89.15(12) . .
O6 V2 V1 111.79(13) . 7
O7 V2 V1 39.00(9) 7 7
O9 V2 V1 40.38(9) 7 7
O3 V2 V1 112.46(9) . 7
O2 V2 V1 124.05(8) . 7
O6 V2 V1 112.21(13) . .
O7 V2 V1 38.96(9) 7 .
O9 V2 V1 113.37(9) 7 .
O3 V2 V1 39.54(9) . .
O2 V2 V1 123.05(8) . .
V1 V2 V1 75.99(3) 7 .
B1 O2 B2 112.4(3) . 22_566
B1 O2 V2 122.2(2) . .
B2 O2 V2 123.1(2) 22_566 .
B2 O3 V1 127.0(2) . .
B2 O3 V2 132.1(2) . .
V1 O3 V2 100.85(14) . .
B3 O5 B1 119.3(3) . .
B3 O5 Zn1 140.6(3) . .
B1 O5 Zn1 91.3(2) . .
V1 O7 V1 146.69(17) . 10
V1 O7 V2 101.54(13) . 10
V1 O7 V2 101.95(14) 10 10
B1 O8 B2 118.9(3) . .
B1 O8 Zn1 102.1(2) . .
B2 O8 Zn1 136.7(2) . .
B1 O9 V2 130.8(3) 19_566 10
B1 O9 V1 129.4(3) 19_566 .
V2 O9 V1 99.68(13) 10 .
B3 O10 B2 123.8(3) . 22_566
O8 B1 O9 111.6(3) . 22_566
O8 B1 O2 113.4(4) . .
O9 B1 O2 109.7(3) 22_566 .
O8 B1 O5 100.5(3) . .
O9 B1 O5 112.0(4) 22_566 .
O2 B1 O5 109.4(3) . .
O8 B2 O3 109.0(3) . .
O8 B2 O10 106.9(3) . 19_566
O3 B2 O10 110.7(3) . 19_566
O8 B2 O2 112.6(3) . 19_566
O3 B2 O2 109.4(3) . 19_566
O10 B2 O2 108.2(3) 19_566 19_566
O1 B3 O10 116.3(4) . .
O1 B3 O5 123.2(4) . .
O10 B3 O5 120.6(4) . .
O12 O12 Zn1 74.9(3) 2_565 .

loop_
_geom_bond_atom_site_label_1
_geom_bond_atom_site_label_2
_geom_bond_distance
_geom_bond_site_symmetry_2
Zn1 O12 1.965(11) .
Zn1 O12 1.965(11) 2_565
Zn1 O8 1.987(3) 2_565
Zn1 O8 1.987(3) .
Zn1 O5 2.202(3) 2_565
Zn1 O5 2.202(3) .
V1 O11 1.633(3) .
V1 O7 1.922(3) .
V1 O7 1.935(3) 7
V1 O3 1.952(3) .
V1 O9 1.967(3) .
V1 V2 2.9925(10) 10
V1 V2 3.0112(9) .
V2 O6 1.618(3) .
V2 O7 1.941(3) 7
V2 O9 1.949(3) 7
V2 O3 1.955(3) .
V2 O2 2.023(3) .
V2 V1 2.9925(10) 7
O1 B3 1.358(6) .
O2 B1 1.485(5) .
O2 B2 1.498(5) 22_566
O3 B2 1.465(5) .
O5 B3 1.362(6) .
O5 B1 1.507(5) .
O7 V1 1.935(3) 10
O7 V2 1.941(3) 10
O8 B1 1.453(5) .
O8 B2 1.448(6) .
O9 B1 1.448(5) 19_566
O9 V2 1.949(3) 10
O10 B3 1.367(6) .
O10 B2 1.480(5) 22_566
B1 O9 1.448(5) 22_566
B2 O10 1.480(5) 19_566
B2 O2 1.498(5) 19_566
O12 O12 1.03(2) 2_565

loop_
_platon_squeeze_void_nr
_platon_squeeze_void_average_x
_platon_squeeze_void_average_y
_platon_squeeze_void_average_z
_platon_squeeze_void_volume
_platon_squeeze_void_count_electrons
_platon_squeeze_void_content
1 0.000 0.000 0.000 12 4 ' '
2 0.003 0.003 0.497 1443 463 ' '
3 0.000 0.500 0.500 12 5 ' '
4 0.250 0.750 0.250 50 19 ' '
5 0.250 0.250 0.750 51 19 ' '
6 0.250 0.750 0.750 50 19 ' '
7 0.500 0.000 0.500 12 4 ' '
8 0.500 0.500 1.000 12 4 ' '
9 0.750 0.250 0.750 51 19 ' '
10 0.750 0.750 0.250 51 19 ' '
11 0.750 0.250 0.250 50 20 ' '
